data_7217236
loop_
_publ_author_name
'Thatcher, Robert'
'Newby, Thomas'
'Price, Peter'
'Loyns, Colin'
'Chechik, Victor'

_publ_section_title
;
 A new intermediate in spontaneous styrene polymerisation inhibited by
 2-nitrophenol
;
_journal_name_full 'RSC Advances'
_journal_paper_doi 10.1039/C4RA05443A
_journal_year 2014
_chemical_formula_moiety 'C22 H17 N O'
_chemical_formula_sum 'C22 H17 N O'
_chemical_formula_weight 311.36
_space_group_crystal_system triclinic
_space_group_IT_number 2
_space_group_name_Hall '-P 1'
_space_group_name_H-M_alt 'P -1'
_symmetry_space_group_name_Hall '-P 1'
_symmetry_space_group_name_H-M 'P -1'
_atom_sites_solution_hydrogens geom
_atom_sites_solution_primary iterative
_audit_creation_date 2014-01-22
_audit_creation_method
;
Olex2 1.2
(compiled 2013.12.10 svn.r2850 for OlexSys, GUI svn.r4736)
;
_cell_angle_alpha 77.586(7)
_cell_angle_beta 79.970(7)
_cell_angle_gamma 71.479(8)
_cell_formula_units_Z 2
_cell_length_a 8.6089(7)
_cell_length_b 9.9620(9)
_cell_length_c 10.0051(8)
_cell_measurement_reflns_used 4911
_cell_measurement_temperature 110.05(10)
_cell_measurement_theta_max 28.4340
_cell_measurement_theta_min 3.2650
_cell_volume 789.38(12)
_computing_cell_refinement
;
CrysAlisPro, Agilent Technologies,
Version 1.171.36.24 (release 03-12-2012 CrysAlis171 .NET)
(compiled Dec  3 2012,18:21:49)
;
_computing_data_collection
;
CrysAlisPro, Agilent Technologies,
Version 1.171.36.24 (release 03-12-2012 CrysAlis171 .NET)
(compiled Dec  3 2012,18:21:49)
;
_computing_data_reduction
;
CrysAlisPro, Agilent Technologies,
Version 1.171.36.24 (release 03-12-2012 CrysAlis171 .NET)
(compiled Dec  3 2012,18:21:49)
;
_computing_molecular_graphics 'Olex2 (Dolomanov et al., 2009)'
_computing_publication_material 'Olex2 (Dolomanov et al., 2009)'
_computing_structure_refinement 'ShelXL (Sheldrick, 2008)'
_computing_structure_solution
;
Superflip (Palatinus & Chapuis, 2007;Palatinus & van der Lee, 2008;
Palatinus et al., 2012)
;
_diffrn_ambient_temperature 110.05(10)
_diffrn_detector_area_resol_mean 16.1450
_diffrn_measured_fraction_theta_full 0.997
_diffrn_measured_fraction_theta_max 0.872
_diffrn_measurement_device_type 'SuperNova, Single source at offset), Eos'
_diffrn_measurement_method '\w scans'
_diffrn_orient_matrix_UB_11 0.0627351000
_diffrn_orient_matrix_UB_12 -0.0386754000
_diffrn_orient_matrix_UB_13 -0.0452928000
_diffrn_orient_matrix_UB_21 -0.0459065000
_diffrn_orient_matrix_UB_22 0.0368975000
_diffrn_orient_matrix_UB_23 -0.0561452000
_diffrn_orient_matrix_UB_31 0.0400892000
_diffrn_orient_matrix_UB_32 0.0543239000
_diffrn_orient_matrix_UB_33 -0.0116397000
_diffrn_radiation_monochromator mirror
_diffrn_radiation_type MoK\a
_diffrn_radiation_wavelength 0.7107
_diffrn_reflns_av_R_equivalents 0.0206
_diffrn_reflns_av_unetI/netI 0.0225
_diffrn_reflns_Laue_measured_fraction_full 0.997
_diffrn_reflns_Laue_measured_fraction_max 0.872
_diffrn_reflns_limit_h_max 11
_diffrn_reflns_limit_h_min -11
_diffrn_reflns_limit_k_max 12
_diffrn_reflns_limit_k_min -13
_diffrn_reflns_limit_l_max 13
_diffrn_reflns_limit_l_min -12
_diffrn_reflns_number 9704
_diffrn_reflns_point_group_measured_fraction_full 0.997
_diffrn_reflns_point_group_measured_fraction_max 0.872
_diffrn_reflns_theta_full 25.000
_diffrn_reflns_theta_max 28.468
_diffrn_reflns_theta_min 3.080
_diffrn_source 'SuperNova (Mo) X-ray Source'
_exptl_absorpt_coefficient_mu 0.080
_exptl_absorpt_correction_T_max 0.995
_exptl_absorpt_correction_T_min 0.991
_exptl_absorpt_correction_type analytical
_exptl_absorpt_process_details
;
CrysAlisPro, Agilent Technologies,
Version 1.171.36.24 (release 03-12-2012 CrysAlis171 .NET)
(compiled Dec  3 2012,18:21:49)
Analytical numeric absorption correction using a multifaceted crystal
            model based on expressions derived by R.C. Clark & J.S. Reid.
(Clark, R. C. & Reid, J. S. (1995). Acta Cryst. A51, 887-897)
;
_exptl_crystal_colour colourless
_exptl_crystal_colour_primary colourless
_exptl_crystal_density_diffrn 1.310
_exptl_crystal_description irregular
_exptl_crystal_F_000 328
_exptl_crystal_size_max 0.3062
_exptl_crystal_size_mid 0.2371
_exptl_crystal_size_min 0.1567
_refine_diff_density_max 0.273
_refine_diff_density_min -0.221
_refine_diff_density_rms 0.040
_refine_ls_extinction_method none
_refine_ls_goodness_of_fit_ref 1.052
_refine_ls_hydrogen_treatment constr
_refine_ls_matrix_type full
_refine_ls_number_parameters 217
_refine_ls_number_reflns 3500
_refine_ls_number_restraints 0
_refine_ls_restrained_S_all 1.052
_refine_ls_R_factor_all 0.0451
_refine_ls_R_factor_gt 0.0395
_refine_ls_shift/su_max 0.000
_refine_ls_shift/su_mean 0.000
_refine_ls_structure_factor_coef Fsqd
_refine_ls_weighting_details 'w=1/[\s^2^(Fo^2^)+(0.0390P)^2^+0.3400P] where P=(Fo^2^+2Fc^2^)/3'
_refine_ls_weighting_scheme calc
_refine_ls_wR_factor_gt 0.0969
_refine_ls_wR_factor_ref 0.1010
_reflns_Friedel_coverage 0.000
_reflns_number_gt 3076
_reflns_number_total 3500
_reflns_threshold_expression 'I > 2\s(I)'
_cod_data_source_file c4ra05443a2.cif
_cod_data_source_block vc1402
_cod_database_code 7217236
_shelxl_version_number 2013-4
_chemical_oxdiff_formula C22H17NO
_chemical_oxdiff_usercomment 'Thom's 312'
_shelx_space_group_comment
;
The symmetry employed for this shelxl refinement is uniquely defined
by the following loop, which should always be used as a source of
symmetry information in preference to the above space-group names.
They are only intended as comments.
;
_reflns_odcompleteness_completeness 99.80
_reflns_odcompleteness_iscentric 1
_reflns_odcompleteness_theta 25.63
_olex2_refinement_description
;
1. Fixed Uiso
 At 1.2 times of:
  All C(H) groups, All C(H,H) groups
2.a Ternary CH refined with riding coordinates:
 C5(H5), C1(H1)
2.b Secondary CH2 refined with riding coordinates:
 C6(H6A,H6B)
2.c Aromatic/amide H refined with riding coordinates:
 C20(H20), C8(H8), C12(H12), C11(H11), C10(H10), C13(H13), C21(H21), C16(H16),
 C14(H14), C9(H9), C15(H15), C19(H19), C18(H18)
;

loop_
_space_group_symop_operation_xyz
'x, y, z'
'-x, -y, -z'

loop_
_atom_site_label
_atom_site_type_symbol
_atom_site_fract_x
_atom_site_fract_y
_atom_site_fract_z
_atom_site_U_iso_or_equiv
_atom_site_adp_type
_atom_site_occupancy
_atom_site_site_symmetry_order
_atom_site_calc_flag
_atom_site_refinement_flags_posn
O1 O 0.44438(10) 0.35194(9) 0.54134(8) 0.01973(19) Uani 1 1 d .
N1 N 0.52717(12) 0.41171(10) 0.77535(10) 0.0190(2) Uani 1 1 d .
C7 C 0.71566(14) -0.07125(12) 0.72828(12) 0.0171(2) Uani 1 1 d .
C20 C 0.09026(17) 0.62927(14) 0.77054(15) 0.0291(3) Uani 1 1 d .
H20 H 0.0086 0.6884 0.8237 0.035 Uiso 1 1 calc R
C8 C 0.69325(15) -0.08178(13) 0.87057(12) 0.0202(3) Uani 1 1 d .
H8 H 0.7315 -0.0244 0.9110 0.024 Uiso 1 1 calc R
C6 C 0.68216(14) 0.14608(12) 0.53943(11) 0.0177(2) Uani 1 1 d .
H6A H 0.7409 0.2048 0.4733 0.021 Uiso 1 1 calc R
H6B H 0.6327 0.1002 0.4892 0.021 Uiso 1 1 calc R
C12 C 0.65553(15) -0.15806(12) 0.67049(12) 0.0204(3) Uani 1 1 d .
H12 H 0.6683 -0.1514 0.5753 0.024 Uiso 1 1 calc R
C11 C 0.57716(16) -0.25390(13) 0.75282(13) 0.0244(3) Uani 1 1 d .
H11 H 0.5386 -0.3114 0.7128 0.029 Uiso 1 1 calc R
C10 C 0.55629(16) -0.26403(14) 0.89508(13) 0.0249(3) Uani 1 1 d .
H10 H 0.5041 -0.3283 0.9508 0.030 Uiso 1 1 calc R
C13 C 0.86913(16) 0.30665(14) 0.81308(13) 0.0227(3) Uani 1 1 d .
H13 H 0.8105 0.3950 0.8386 0.027 Uiso 1 1 calc R
C21 C 0.24437(16) 0.56222(13) 0.81480(14) 0.0252(3) Uani 1 1 d .
H21 H 0.2673 0.5790 0.8961 0.030 Uiso 1 1 calc R
C16 C 1.04428(15) 0.04239(14) 0.73760(12) 0.0222(3) Uani 1 1 d .
H16 H 1.1036 -0.0465 0.7134 0.027 Uiso 1 1 calc R
C5 C 0.80233(14) 0.03145(12) 0.63244(11) 0.0170(2) Uani 1 1 d .
H5 H 0.8898 -0.0250 0.5726 0.020 Uiso 1 1 calc R
C14 C 1.03090(17) 0.24389(15) 0.84031(14) 0.0273(3) Uani 1 1 d .
H14 H 1.0812 0.2905 0.8832 0.033 Uiso 1 1 calc R
C9 C 0.61399(16) -0.17752(14) 0.95305(13) 0.0232(3) Uani 1 1 d .
H9 H 0.5996 -0.1834 1.0482 0.028 Uiso 1 1 calc R
C15 C 1.11833(16) 0.11114(15) 0.80357(14) 0.0269(3) Uani 1 1 d .
H15 H 1.2266 0.0682 0.8232 0.032 Uiso 1 1 calc R
C4 C 0.88208(14) 0.10511(13) 0.70730(11) 0.0180(2) Uani 1 1 d .
C19 C 0.05778(16) 0.60809(14) 0.64639(15) 0.0286(3) Uani 1 1 d .
H19 H -0.0446 0.6560 0.6154 0.034 Uiso 1 1 calc R
C18 C 0.17593(16) 0.51658(13) 0.56858(14) 0.0244(3) Uani 1 1 d .
H18 H 0.1543 0.5036 0.4851 0.029 Uiso 1 1 calc R
C3 C 0.79289(14) 0.23781(12) 0.74715(11) 0.0179(2) Uani 1 1 d .
C22 C 0.36532(15) 0.46952(12) 0.73785(12) 0.0195(2) Uani 1 1 d .
C2 C 0.61955(14) 0.30368(12) 0.72005(11) 0.0170(2) Uani 1 1 d .
C17 C 0.32671(15) 0.44471(12) 0.61679(12) 0.0195(2) Uani 1 1 d .
C1 C 0.55005(14) 0.23852(12) 0.62881(11) 0.0166(2) Uani 1 1 d .
H1 H 0.4843 0.1794 0.6876 0.020 Uiso 1 1 calc R

loop_
_atom_site_aniso_label
_atom_site_aniso_U_11
_atom_site_aniso_U_22
_atom_site_aniso_U_33
_atom_site_aniso_U_23
_atom_site_aniso_U_13
_atom_site_aniso_U_12
O1 0.0210(4) 0.0186(4) 0.0178(4) -0.0021(3) -0.0039(3) -0.0031(3)
N1 0.0219(5) 0.0183(5) 0.0170(5) -0.0027(4) -0.0008(4) -0.0074(4)
C7 0.0152(5) 0.0152(5) 0.0189(6) -0.0027(4) -0.0014(4) -0.0019(4)
C20 0.0239(7) 0.0211(6) 0.0378(8) -0.0062(5) 0.0051(5) -0.0041(5)
C8 0.0223(6) 0.0196(6) 0.0193(6) -0.0040(5) -0.0028(5) -0.0065(5)
C6 0.0206(6) 0.0186(6) 0.0149(5) -0.0029(4) -0.0016(4) -0.0073(4)
C12 0.0235(6) 0.0191(6) 0.0182(6) -0.0032(4) -0.0036(5) -0.0048(5)
C11 0.0307(7) 0.0218(6) 0.0248(6) -0.0029(5) -0.0066(5) -0.0122(5)
C10 0.0290(7) 0.0232(6) 0.0236(6) 0.0021(5) -0.0032(5) -0.0130(5)
C13 0.0270(7) 0.0224(6) 0.0211(6) -0.0038(5) -0.0034(5) -0.0099(5)
C21 0.0279(7) 0.0210(6) 0.0256(6) -0.0059(5) 0.0025(5) -0.0073(5)
C16 0.0200(6) 0.0238(6) 0.0217(6) -0.0035(5) -0.0007(5) -0.0060(5)
C5 0.0168(6) 0.0184(6) 0.0158(5) -0.0046(4) 0.0007(4) -0.0052(4)
C14 0.0288(7) 0.0327(7) 0.0267(6) -0.0042(5) -0.0082(5) -0.0155(6)
C9 0.0267(7) 0.0258(6) 0.0170(6) -0.0015(5) -0.0017(5) -0.0093(5)
C15 0.0200(6) 0.0344(7) 0.0276(7) -0.0024(5) -0.0059(5) -0.0098(5)
C4 0.0188(6) 0.0204(6) 0.0148(5) -0.0009(4) 0.0000(4) -0.0082(5)
C19 0.0203(6) 0.0207(6) 0.0418(8) -0.0011(5) -0.0043(5) -0.0043(5)
C18 0.0235(6) 0.0200(6) 0.0298(7) -0.0001(5) -0.0060(5) -0.0075(5)
C3 0.0200(6) 0.0201(6) 0.0140(5) -0.0006(4) -0.0010(4) -0.0084(5)
C22 0.0203(6) 0.0159(5) 0.0218(6) -0.0011(4) 0.0000(4) -0.0070(5)
C2 0.0206(6) 0.0168(5) 0.0139(5) -0.0001(4) -0.0004(4) -0.0085(4)
C17 0.0204(6) 0.0153(5) 0.0219(6) -0.0010(4) -0.0002(4) -0.0067(4)
C1 0.0183(6) 0.0160(5) 0.0155(5) -0.0009(4) -0.0029(4) -0.0055(4)

loop_
_atom_type_symbol
_atom_type_description
_atom_type_scat_dispersion_real
_atom_type_scat_dispersion_imag
_atom_type_scat_source
C C 0.0033 0.0016 'International Tables Vol C Tables 4.2.6.8 and 6.1.1.4'
H H 0.0000 0.0000 'International Tables Vol C Tables 4.2.6.8 and 6.1.1.4'
N N 0.0061 0.0033 'International Tables Vol C Tables 4.2.6.8 and 6.1.1.4'
O O 0.0106 0.0060 'International Tables Vol C Tables 4.2.6.8 and 6.1.1.4'

loop_
_exptl_crystal_face_index_h
_exptl_crystal_face_index_k
_exptl_crystal_face_index_l
_exptl_crystal_face_perp_dist
_exptl_oxdiff_crystal_face_indexfrac_h
_exptl_oxdiff_crystal_face_indexfrac_k
_exptl_oxdiff_crystal_face_indexfrac_l
_exptl_oxdiff_crystal_face_x
_exptl_oxdiff_crystal_face_y
_exptl_oxdiff_crystal_face_z
0 3 14 0.1524 -0.0144 2.9975 13.9771 -0.7499 -0.6735 -0.0004
-8 -11 3 0.1153 -8.0103 -10.9724 2.9856 -0.2134 -0.2048 -0.9519
0 -4 -14 0.1132 0.0132 -3.9964 -13.9776 0.7885 0.6367 -0.0539
8 13 5 0.1006 8.0024 12.9706 5.0015 -0.2261 -0.1696 0.9672
4 -11 0 0.0667 3.9827 -10.9950 -0.0026 0.6752 -0.5884 -0.4376
9 -6 1 0.0721 8.9830 -6.0099 1.0006 0.7507 -0.6903 0.0220
-3 12 0 0.0838 -2.9824 11.9920 0.0036 -0.6511 0.5792 0.5318
-11 0 -2 0.0960 -10.9874 0.0204 -2.0026 -0.5994 0.6176 -0.4161
11 4 -5 0.0928 11.0014 3.9746 -4.9835 0.7622 -0.0786 0.7150
6 -7 -7 0.0822 5.9949 -7.0037 -6.9877 0.9635 -0.1413 -0.0588
-4 10 7 0.1115 -3.9930 9.9966 6.9901 -0.9537 0.1597 0.3016
-7 5 7 0.1266 -6.9965 5.0079 6.9862 -0.9490 0.1137 -0.0898
-3 8 -9 0.0975 -2.9757 7.9959 -8.9826 -0.0891 0.9360 0.4196
-8 2 -10 0.1218 -7.9772 2.0120 -9.9863 -0.1260 1.0011 -0.0943
3 -9 7 0.0865 2.9770 -8.9949 6.9856 0.2182 -0.8608 -0.4506
-3 -13 3 0.0964 -3.0173 -12.9794 2.9874 0.1774 -0.5081 -0.8608

loop_
_geom_angle_atom_site_label_1
_geom_angle_atom_site_label_2
_geom_angle_atom_site_label_3
_geom_angle
C17 O1 C1 111.32(9)
C2 N1 C22 116.05(10)
C8 C7 C12 118.39(11)
C8 C7 C5 122.86(10)
C12 C7 C5 118.74(10)
C21 C20 H20 120.1
C21 C20 C19 119.88(12)
C19 C20 H20 120.1
C7 C8 H8 119.8
C7 C8 C9 120.50(11)
C9 C8 H8 119.8
H6A C6 H6B 108.4
C5 C6 H6A 110.0
C5 C6 H6B 110.0
C1 C6 H6A 110.0
C1 C6 H6B 110.0
C1 C6 C5 108.57(9)
C7 C12 H12 119.5
C11 C12 C7 121.07(11)
C11 C12 H12 119.5
C12 C11 H11 120.0
C12 C11 C10 120.01(12)
C10 C11 H11 120.0
C11 C10 H10 120.3
C9 C10 C11 119.31(11)
C9 C10 H10 120.3
C14 C13 H13 119.8
C14 C13 C3 120.39(12)
C3 C13 H13 119.8
C20 C21 H21 119.9
C20 C21 C22 120.23(12)
C22 C21 H21 119.9
C15 C16 H16 119.6
C15 C16 C4 120.73(12)
C4 C16 H16 119.6
C7 C5 C6 110.79(9)
C7 C5 H5 107.6
C6 C5 H5 107.6
C4 C5 C7 113.83(9)
C4 C5 C6 109.25(9)
C4 C5 H5 107.6
C13 C14 H14 120.0
C13 C14 C15 119.95(12)
C15 C14 H14 120.0
C8 C9 H9 119.6
C10 C9 C8 120.73(11)
C10 C9 H9 119.6
C16 C15 C14 120.13(12)
C16 C15 H15 119.9
C14 C15 H15 119.9
C16 C4 C5 120.73(11)
C16 C4 C3 119.02(11)
C3 C4 C5 120.25(10)
C20 C19 H19 119.6
C18 C19 C20 120.77(12)
C18 C19 H19 119.6
C19 C18 H18 120.5
C17 C18 C19 118.96(12)
C17 C18 H18 120.5
C13 C3 C4 119.76(11)
C13 C3 C2 120.38(11)
C4 C3 C2 119.85(10)
C21 C22 N1 120.41(11)
C21 C22 C17 118.67(11)
C17 C22 N1 120.71(11)
N1 C2 C3 120.96(10)
N1 C2 C1 120.39(10)
C3 C2 C1 118.62(10)
O1 C17 C18 119.52(11)
O1 C17 C22 119.07(11)
C18 C17 C22 121.33(12)
O1 C1 C6 108.64(9)
O1 C1 C2 109.22(9)
O1 C1 H1 108.7
C6 C1 C2 112.93(9)
C6 C1 H1 108.7
C2 C1 H1 108.7

loop_
_geom_bond_atom_site_label_1
_geom_bond_atom_site_label_2
_geom_bond_distance
O1 C17 1.3744(14)
O1 C1 1.4386(13)
N1 C22 1.4119(15)
N1 C2 1.2868(15)
C7 C8 1.3885(16)
C7 C12 1.3977(16)
C7 C5 1.5287(15)
C20 H20 0.9300
C20 C21 1.3845(19)
C20 C19 1.392(2)
C8 H8 0.9300
C8 C9 1.3911(17)
C6 H6A 0.9700
C6 H6B 0.9700
C6 C5 1.5389(16)
C6 C1 1.5085(16)
C12 H12 0.9300
C12 C11 1.3866(17)
C11 H11 0.9300
C11 C10 1.3889(18)
C10 H10 0.9300
C10 C9 1.3832(18)
C13 H13 0.9300
C13 C14 1.3822(18)
C13 C3 1.4027(17)
C21 H21 0.9300
C21 C22 1.3947(17)
C16 H16 0.9300
C16 C15 1.3891(18)
C16 C4 1.3942(17)
C5 H5 0.9800
C5 C4 1.5187(16)
C14 H14 0.9300
C14 C15 1.389(2)
C9 H9 0.9300
C15 H15 0.9300
C4 C3 1.4040(17)
C19 H19 0.9300
C19 C18 1.3827(19)
C18 H18 0.9300
C18 C17 1.3818(17)
C3 C2 1.4742(16)
C22 C17 1.3999(17)
C2 C1 1.5180(16)
C1 H1 0.9800

loop_
_geom_torsion_atom_site_label_1
_geom_torsion_atom_site_label_2
_geom_torsion_atom_site_label_3
_geom_torsion_atom_site_label_4
_geom_torsion
N1 C22 C17 O1 6.20(16)
N1 C22 C17 C18 -170.72(11)
N1 C2 C1 O1 41.32(14)
N1 C2 C1 C6 162.32(10)
C7 C8 C9 C10 0.09(19)
C7 C12 C11 C10 0.47(19)
C7 C5 C4 C16 89.29(13)
C7 C5 C4 C3 -90.66(13)
C20 C21 C22 N1 173.92(11)
C20 C21 C22 C17 -0.82(18)
C20 C19 C18 C17 0.80(19)
C8 C7 C12 C11 -0.81(17)
C8 C7 C5 C6 -115.55(12)
C8 C7 C5 C4 8.04(16)
C6 C5 C4 C16 -146.29(11)
C6 C5 C4 C3 33.76(14)
C12 C7 C8 C9 0.53(17)
C12 C7 C5 C6 64.15(13)
C12 C7 C5 C4 -172.26(10)
C12 C11 C10 C9 0.2(2)
C11 C10 C9 C8 -0.44(19)
C13 C14 C15 C16 1.0(2)
C13 C3 C2 N1 -11.56(16)
C13 C3 C2 C1 170.34(10)
C21 C20 C19 C18 2.3(2)
C21 C22 C17 O1 -179.08(10)
C21 C22 C17 C18 4.00(17)
C16 C4 C3 C13 1.69(17)
C16 C4 C3 C2 -178.04(10)
C5 C7 C8 C9 -179.76(11)
C5 C7 C12 C11 179.46(11)
C5 C6 C1 O1 175.96(9)
C5 C6 C1 C2 54.64(12)
C5 C4 C3 C13 -178.36(10)
C5 C4 C3 C2 1.91(16)
C14 C13 C3 C4 -0.68(18)
C14 C13 C3 C2 179.04(11)
C15 C16 C4 C5 178.68(11)
C15 C16 C4 C3 -1.37(18)
C4 C16 C15 C14 0.04(19)
C4 C3 C2 N1 168.16(10)
C4 C3 C2 C1 -9.93(15)
C19 C20 C21 C22 -2.28(19)
C19 C18 C17 O1 179.11(11)
C19 C18 C17 C22 -3.99(18)
C3 C13 C14 C15 -0.67(19)
C3 C2 C1 O1 -140.57(10)
C3 C2 C1 C6 -19.57(14)
C22 N1 C2 C3 177.60(9)
C22 N1 C2 C1 -4.34(15)
C2 N1 C22 C21 164.60(11)
C2 N1 C22 C17 -20.77(16)
C17 O1 C1 C6 -176.61(9)
C17 O1 C1 C2 -53.03(12)
C1 O1 C17 C18 -150.72(10)
C1 O1 C17 C22 32.31(14)
C1 C6 C5 C7 65.02(12)
C1 C6 C5 C4 -61.16(12)
